data_4311441
loop_
_publ_author_name
'Simona Curreli'
'Paola Deplano'
'Christophe Faulmann'
'Andrea Ienco'
'Carlo Mealli'
'Maria Laura Mercuri'
'Luca Pilia'
'Gloria Pintus'
'Angela Serpe'
'Emanuele F. Trogu'

_publ_section_title
;
 Electronic Factors Affecting Second-Order NLO Properties: Case Study of
 Four Different Push-Pull Bis-Dithiolene Nickel Complexes
;
_journal_name_full 'Inorganic Chemistry'
_journal_page_first 5069
_journal_page_last 5079
_journal_paper_doi 10.1021/ic0496469
_journal_volume 43
_journal_year 2004
_chemical_formula_moiety 'C13 H18 N2 Ni1 S7'
_chemical_formula_sum 'C13 H18 N2 Ni S7'
_chemical_formula_weight 485.42
_chemical_name_systematic
;
 ?
;
_space_group_IT_number 14
_symmetry_cell_setting monoclinic
_symmetry_space_group_name_Hall '-P 2yn'
_symmetry_space_group_name_H-M 'P 1 21/n 1'
_atom_sites_solution_hydrogens geom
_atom_sites_solution_primary direct
_atom_sites_solution_secondary difmap
_audit_creation_method SHELXL-97
_cell_angle_alpha 90.00
_cell_angle_beta 109.893(11)
_cell_angle_gamma 90.00
_cell_formula_units_Z 4
_cell_length_a 10.3775(10)
_cell_length_b 16.1913(12)
_cell_length_c 12.2664(13)
_cell_measurement_reflns_used 8000
_cell_measurement_temperature 160(2)
_cell_measurement_theta_max 25.95
_cell_measurement_theta_min 2.1
_cell_volume 1938.1(3)
_computing_cell_refinement 'IPDS software (Stoe, 1996)'
_computing_data_collection 'IPDS software (Stoe, 1996)'
_computing_data_reduction 'IPDS software (Stoe, 1996)'
_computing_molecular_graphics 'Cameron (Watkin, 1993)'
_computing_publication_material 'WinGX publication routines (Farrugia, 1999)'
_computing_structure_refinement 'SHELXL-97 (Sheldrick, 1997)'
_computing_structure_solution 'SHELXS-97 (Sheldrick, 1997)'
_diffrn_ambient_temperature 160(2)
_diffrn_measured_fraction_theta_full 0.992
_diffrn_measured_fraction_theta_max 0.992
_diffrn_measurement_device_type 'STOE Imaging Plate Diffraction System'
_diffrn_measurement_method '\f scan '
_diffrn_radiation_monochromator graphite
_diffrn_radiation_source 'fine-focus sealed tube'
_diffrn_radiation_type MoK\a
_diffrn_radiation_wavelength 0.71073
_diffrn_reflns_av_R_equivalents 0.0390
_diffrn_reflns_av_sigmaI/netI 0.0277
_diffrn_reflns_limit_h_max 12
_diffrn_reflns_limit_h_min -12
_diffrn_reflns_limit_k_max 19
_diffrn_reflns_limit_k_min -19
_diffrn_reflns_limit_l_max 15
_diffrn_reflns_limit_l_min -15
_diffrn_reflns_number 17007
_diffrn_reflns_theta_full 26.01
_diffrn_reflns_theta_max 26.01
_diffrn_reflns_theta_min 2.23
_diffrn_standards_decay_% 0
_exptl_absorpt_coefficient_mu 1.753
_exptl_absorpt_correction_T_max 0.6245
_exptl_absorpt_correction_T_min 0.5503
_exptl_absorpt_correction_type multi-scan
_exptl_absorpt_process_details
;
[c.f. r.h. blessing, acta cryst. (1995), a51, 33-38]
;
_exptl_crystal_colour black
_exptl_crystal_density_diffrn 1.664
_exptl_crystal_density_method 'not measured'
_exptl_crystal_description 'thick plate'
_exptl_crystal_F_000 1000
_exptl_crystal_size_max 0.25
_exptl_crystal_size_mid 0.25
_exptl_crystal_size_min 0.08
_refine_diff_density_max 0.550
_refine_diff_density_min -0.520
_refine_diff_density_rms 0.081
_refine_ls_extinction_method none
_refine_ls_goodness_of_fit_ref 1.002
_refine_ls_hydrogen_treatment refall
_refine_ls_matrix_type full
_refine_ls_number_parameters 280
_refine_ls_number_reflns 3771
_refine_ls_number_restraints 0
_refine_ls_restrained_S_all 1.002
_refine_ls_R_factor_all 0.0377
_refine_ls_R_factor_gt 0.0277
_refine_ls_shift/su_max 0.001
_refine_ls_shift/su_mean 0.000
_refine_ls_structure_factor_coef Fsqd
_refine_ls_weighting_details 'calc w=1/[\s^2^(Fo^2^)+(0.0438P)^2^] where P=(Fo^2^+2Fc^2^)/3'
_refine_ls_weighting_scheme calc
_refine_ls_wR_factor_gt 0.0628
_refine_ls_wR_factor_ref 0.0662
_reflns_number_gt 3141
_reflns_number_total 3771
_reflns_threshold_expression >2sigma(I)
_cod_data_source_file ic0496469si20040317_123345.cif
_cod_data_source_block '[Ni(iPr2pipdt)dmit]'
_cod_original_sg_symbol_H-M 'P 21/n'
_cod_database_code 4311441

loop_
_symmetry_equiv_pos_as_xyz
'x, y, z'
'-x+1/2, y+1/2, -z+1/2'
'-x, -y, -z'
'x-1/2, -y-1/2, z-1/2'

loop_
_atom_site_label
_atom_site_type_symbol
_atom_site_fract_x
_atom_site_fract_y
_atom_site_fract_z
_atom_site_U_iso_or_equiv
_atom_site_adp_type
_atom_site_occupancy
_atom_site_symmetry_multiplicity
_atom_site_calc_flag
_atom_site_refinement_flags
_atom_site_disorder_assembly
_atom_site_disorder_group
Ni1 Ni 0.45726(3) 0.106257(15) 0.80670(2) 0.01473(9) Uani 1 1 d . . .
S1 S 0.45284(6) -0.02748(3) 0.79827(5) 0.01931(13) Uani 1 1 d . . .
S2 S 0.30364(6) 0.11318(3) 0.88880(5) 0.02176(13) Uani 1 1 d . . .
S3 S 0.29638(6) -0.15083(3) 0.89453(5) 0.02251(13) Uani 1 1 d . . .
S4 S 0.16622(6) -0.02244(3) 0.98044(5) 0.02279(13) Uani 1 1 d . . .
S5 S 0.09984(7) -0.19794(4) 1.01323(5) 0.02896(15) Uani 1 1 d . . .
S6 S 0.47149(6) 0.23857(3) 0.82624(5) 0.02050(13) Uani 1 1 d . . .
S7 S 0.60641(6) 0.10665(3) 0.71929(5) 0.01849(12) Uani 1 1 d . . .
C1 C 0.3389(2) -0.05027(12) 0.86986(18) 0.0172(4) Uani 1 1 d . . .
C2 C 0.2771(2) 0.00968(13) 0.90969(17) 0.0173(4) Uani 1 1 d . . .
C3 C 0.1834(2) -0.12721(14) 0.96457(18) 0.0208(5) Uani 1 1 d . . .
C4 C 0.6037(2) 0.26723(12) 0.78446(17) 0.0159(4) Uani 1 1 d . . .
C5 C 0.6566(2) 0.20644(12) 0.71999(17) 0.0153(4) Uani 1 1 d . . .
C6 C 0.7748(3) 0.36353(14) 0.7684(2) 0.0238(5) Uani 1 1 d . . .
H61 H 0.863(3) 0.3488(14) 0.827(2) 0.017(6) Uiso 1 1 d . . .
H62 H 0.767(3) 0.4232(19) 0.755(2) 0.038(8) Uiso 1 1 d . . .
C7 C 0.7559(3) 0.32140(13) 0.6555(2) 0.0210(5) Uani 1 1 d . . .
H71 H 0.670(3) 0.3422(15) 0.596(2) 0.021(6) Uiso 1 1 d . . .
H72 H 0.834(3) 0.3295(14) 0.636(2) 0.019(6) Uiso 1 1 d . . .
C8 C 0.6356(3) 0.39552(13) 0.89763(19) 0.0237(5) Uani 1 1 d . . .
H81 H 0.600(3) 0.3596(17) 0.939(2) 0.028(7) Uiso 1 1 d . . .
C9 C 0.5279(3) 0.45820(18) 0.8355(3) 0.0346(6) Uani 1 1 d . . .
H91 H 0.449(4) 0.436(2) 0.793(3) 0.061(11) Uiso 1 1 d . . .
H92 H 0.510(4) 0.498(2) 0.887(3) 0.059(10) Uiso 1 1 d . . .
H93 H 0.553(3) 0.4914(19) 0.784(3) 0.037(8) Uiso 1 1 d . . .
C10 C 0.7663(3) 0.43414(18) 0.9790(2) 0.0357(6) Uani 1 1 d . . .
H101 H 0.830(3) 0.3924(19) 1.013(3) 0.041(8) Uiso 1 1 d . . .
H102 H 0.734(4) 0.465(2) 1.038(3) 0.058(10) Uiso 1 1 d . . .
H103 H 0.806(4) 0.475(2) 0.939(3) 0.049(9) Uiso 1 1 d . . .
C11 C 0.8041(3) 0.17386(14) 0.6063(2) 0.0237(5) Uani 1 1 d . . .
H111 H 0.797(3) 0.1215(16) 0.641(2) 0.024(6) Uiso 1 1 d . . .
C12 C 0.7168(4) 0.17140(17) 0.4790(2) 0.0348(6) Uani 1 1 d . . .
H121 H 0.760(4) 0.131(2) 0.446(3) 0.053(9) Uiso 1 1 d . . .
H122 H 0.630(4) 0.1565(19) 0.464(3) 0.040(9) Uiso 1 1 d . . .
H123 H 0.712(3) 0.227(2) 0.445(3) 0.043(8) Uiso 1 1 d . . .
C13 C 0.9522(3) 0.1958(2) 0.6272(3) 0.0391(7) Uani 1 1 d . . .
H131 H 0.991(4) 0.154(2) 0.600(3) 0.048(9) Uiso 1 1 d . . .
H132 H 1.001(4) 0.198(2) 0.708(3) 0.048(9) Uiso 1 1 d . . .
H133 H 0.958(4) 0.249(2) 0.587(3) 0.069(11) Uiso 1 1 d . . .
N1 N 0.7429(2) 0.23212(10) 0.66865(15) 0.0180(4) Uani 1 1 d . . .
N2 N 0.6648(2) 0.34008(10) 0.81182(15) 0.0182(4) Uani 1 1 d . . .

loop_
_atom_site_aniso_label
_atom_site_aniso_U_11
_atom_site_aniso_U_22
_atom_site_aniso_U_33
_atom_site_aniso_U_23
_atom_site_aniso_U_13
_atom_site_aniso_U_12
Ni1 0.01730(17) 0.01494(14) 0.01487(14) 0.00067(10) 0.00929(11) -0.00209(10)
S1 0.0207(3) 0.0165(2) 0.0257(3) 0.0005(2) 0.0143(2) -0.0006(2)
S2 0.0286(3) 0.0161(2) 0.0290(3) -0.0011(2) 0.0208(3) -0.0022(2)
S3 0.0204(3) 0.0168(3) 0.0322(3) 0.0045(2) 0.0114(2) -0.0008(2)
S4 0.0245(3) 0.0245(3) 0.0255(3) 0.0023(2) 0.0165(2) -0.0034(2)
S5 0.0233(3) 0.0314(3) 0.0308(3) 0.0128(2) 0.0075(3) -0.0077(2)
S6 0.0266(3) 0.0164(2) 0.0254(3) -0.0007(2) 0.0178(2) -0.0020(2)
S7 0.0225(3) 0.0155(2) 0.0228(3) -0.00137(19) 0.0147(2) -0.0034(2)
C1 0.0152(12) 0.0169(10) 0.0185(10) 0.0029(8) 0.0046(9) -0.0037(8)
C2 0.0181(12) 0.0182(10) 0.0175(10) -0.0002(8) 0.0087(9) -0.0044(8)
C3 0.0150(12) 0.0254(11) 0.0197(10) 0.0075(8) 0.0028(9) -0.0009(9)
C4 0.0191(12) 0.0169(10) 0.0121(9) 0.0027(7) 0.0058(8) -0.0004(8)
C5 0.0160(11) 0.0162(10) 0.0136(9) 0.0006(7) 0.0048(8) -0.0022(8)
C6 0.0250(14) 0.0226(11) 0.0255(12) -0.0009(9) 0.0107(11) -0.0089(10)
C7 0.0250(13) 0.0179(10) 0.0244(11) 0.0027(8) 0.0140(10) -0.0048(9)
C8 0.0346(15) 0.0196(10) 0.0187(11) -0.0046(9) 0.0115(10) -0.0047(10)
C9 0.0329(17) 0.0314(14) 0.0345(15) -0.0101(12) 0.0051(13) 0.0017(12)
C10 0.0402(17) 0.0322(14) 0.0254(13) -0.0087(11) -0.0007(12) -0.0006(13)
C11 0.0293(14) 0.0190(11) 0.0312(12) 0.0037(9) 0.0214(11) 0.0008(9)
C12 0.049(2) 0.0307(14) 0.0304(14) -0.0083(11) 0.0217(13) -0.0082(13)
C13 0.0349(17) 0.0421(16) 0.0529(19) 0.0052(14) 0.0313(15) 0.0026(13)
N1 0.0211(10) 0.0178(9) 0.0191(9) 0.0017(7) 0.0119(8) -0.0023(7)
N2 0.0231(11) 0.0167(8) 0.0161(8) -0.0010(7) 0.0082(8) -0.0041(7)

loop_
_atom_type_symbol
_atom_type_description
_atom_type_scat_dispersion_real
_atom_type_scat_dispersion_imag
_atom_type_scat_source
C C 0.0033 0.0016 'International Tables Vol C Tables 4.2.6.8 and 6.1.1.4'
H H 0.0000 0.0000 'International Tables Vol C Tables 4.2.6.8 and 6.1.1.4'
N N 0.0061 0.0033 'International Tables Vol C Tables 4.2.6.8 and 6.1.1.4'
Ni Ni 0.3393 1.1124 'International Tables Vol C Tables 4.2.6.8 and 6.1.1.4'
S S 0.1246 0.1234 'International Tables Vol C Tables 4.2.6.8 and 6.1.1.4'

loop_
_geom_angle_atom_site_label_1
_geom_angle_atom_site_label_2
_geom_angle_atom_site_label_3
_geom_angle
_geom_angle_site_symmetry_1
_geom_angle_site_symmetry_3
_geom_angle_publ_flag
S6 Ni1 S2 85.99(2) . . ?
S6 Ni1 S7 91.07(2) . . ?
S2 Ni1 S7 176.41(2) . . ?
S6 Ni1 S1 176.26(3) . . ?
S2 Ni1 S1 93.85(2) . . ?
S7 Ni1 S1 89.22(2) . . ?
C1 S1 Ni1 101.26(7) . . ?
C2 S2 Ni1 101.47(7) . . ?
C3 S3 C1 97.79(11) . . ?
C3 S4 C2 97.28(10) . . ?
C4 S6 Ni1 105.79(7) . . ?
C5 S7 Ni1 105.71(7) . . ?
C2 C1 S1 121.49(16) . . ?
C2 C1 S3 115.56(16) . . ?
S1 C1 S3 122.94(13) . . ?
C1 C2 S2 121.68(16) . . ?
C1 C2 S4 116.38(16) . . ?
S2 C2 S4 121.93(13) . . ?
S5 C3 S3 123.65(14) . . ?
S5 C3 S4 123.38(14) . . ?
S3 C3 S4 112.97(12) . . ?
N2 C4 C5 119.59(19) . . ?
N2 C4 S6 122.44(16) . . ?
C5 C4 S6 117.90(15) . . ?
N1 C5 C4 118.61(18) . . ?
N1 C5 S7 123.55(16) . . ?
C4 C5 S7 117.82(15) . . ?
N2 C6 C7 110.25(18) . . ?
N2 C6 H61 108.9(14) . . ?
C7 C6 H61 111.0(14) . . ?
N2 C6 H62 106.7(17) . . ?
C7 C6 H62 108.3(16) . . ?
H61 C6 H62 112(2) . . ?
N1 C7 C6 109.60(17) . . ?
N1 C7 H71 108.6(14) . . ?
C6 C7 H71 108.9(14) . . ?
N1 C7 H72 106.8(15) . . ?
C6 C7 H72 108.8(15) . . ?
H71 C7 H72 114(2) . . ?
N2 C8 C9 109.99(19) . . ?
N2 C8 C10 111.2(2) . . ?
C9 C8 C10 113.4(2) . . ?
N2 C8 H81 102.8(16) . . ?
C9 C8 H81 109.5(17) . . ?
C10 C8 H81 109.5(17) . . ?
C8 C9 H91 114(2) . . ?
C8 C9 H92 113(2) . . ?
H91 C9 H92 108(3) . . ?
C8 C9 H93 113.4(19) . . ?
H91 C9 H93 105(3) . . ?
H92 C9 H93 103(3) . . ?
C8 C10 H101 109.5(19) . . ?
C8 C10 H102 103(2) . . ?
H101 C10 H102 112(3) . . ?
C8 C10 H103 112.3(19) . . ?
H101 C10 H103 111(3) . . ?
H102 C10 H103 108(3) . . ?
N1 C11 C13 110.6(2) . . ?
N1 C11 C12 109.6(2) . . ?
C13 C11 C12 113.4(2) . . ?
N1 C11 H111 102.9(15) . . ?
C13 C11 H111 110.8(16) . . ?
C12 C11 H111 109.0(15) . . ?
C11 C12 H121 105(2) . . ?
C11 C12 H122 115(2) . . ?
H121 C12 H122 108(3) . . ?
C11 C12 H123 109.6(18) . . ?
H121 C12 H123 114(3) . . ?
H122 C12 H123 105(3) . . ?
C11 C13 H131 108(2) . . ?
C11 C13 H132 110(2) . . ?
H131 C13 H132 105(3) . . ?
C11 C13 H133 110(2) . . ?
H131 C13 H133 111(3) . . ?
H132 C13 H133 112(3) . . ?
C5 N1 C7 117.70(18) . . ?
C5 N1 C11 121.45(17) . . ?
C7 N1 C11 119.83(17) . . ?
C4 N2 C6 120.21(18) . . ?
C4 N2 C8 121.28(18) . . ?
C6 N2 C8 118.12(17) . . ?

loop_
_geom_bond_atom_site_label_1
_geom_bond_atom_site_label_2
_geom_bond_distance
_geom_bond_site_symmetry_2
_geom_bond_publ_flag
Ni1 S6 2.1551(6) . ?
Ni1 S2 2.1588(6) . ?
Ni1 S7 2.1622(6) . ?
Ni1 S1 2.1676(6) . ?
S1 C1 1.735(2) . ?
S2 C2 1.732(2) . ?
S3 C3 1.716(2) . ?
S3 C1 1.740(2) . ?
S4 C3 1.724(2) . ?
S4 C2 1.740(2) . ?
S5 C3 1.665(2) . ?
S6 C4 1.685(2) . ?
S7 C5 1.697(2) . ?
C1 C2 1.344(3) . ?
C4 N2 1.327(3) . ?
C4 C5 1.480(3) . ?
C5 N1 1.324(3) . ?
C6 N2 1.463(3) . ?
C6 C7 1.496(3) . ?
C6 H61 0.98(3) . ?
C6 H62 0.98(3) . ?
C7 N1 1.466(3) . ?
C7 H71 1.00(3) . ?
C7 H72 0.93(3) . ?
C8 N2 1.491(3) . ?
C8 C9 1.510(4) . ?
C8 C10 1.518(4) . ?
C8 H81 0.92(3) . ?
C9 H91 0.89(4) . ?
C9 H92 0.97(4) . ?
C9 H93 0.93(3) . ?
C10 H101 0.94(3) . ?
C10 H102 1.02(4) . ?
C10 H103 1.00(3) . ?
C11 N1 1.486(3) . ?
C11 C13 1.512(4) . ?
C11 C12 1.516(4) . ?
C11 H111 0.96(3) . ?
C12 H121 0.96(4) . ?
C12 H122 0.89(3) . ?
C12 H123 0.99(3) . ?
C13 H131 0.91(4) . ?
C13 H132 0.94(3) . ?
C13 H133 1.00(4) . ?
